data_4086575
loop_
_publ_author_name
'Tondreau, Aaron M.'
'Boncella, James M.'

_publ_section_title
;
 1,2-Addition of Formic or Oxalic Acid to--N{CH2CH2(PiPr2)}2-Supported
 Mn(I) Dicarbonyl Complexes and the Manganese-Mediated Decomposition of
 Formic Acid
;
_journal_issue 12
_journal_name_full Organometallics
_journal_page_first 2049
_journal_paper_doi 10.1021/acs.organomet.6b00274
_journal_volume 35
_journal_year 2016
_chemical_formula_sum 'C19 H38 Mn N O4 P2'
_chemical_formula_weight 461.40
_chemical_name_systematic
; 
 ? 
;
_space_group_IT_number 14
_symmetry_cell_setting monoclinic
_symmetry_space_group_name_Hall '-P 2yn'
_symmetry_space_group_name_H-M 'P 1 21/n 1'
_atom_sites_solution_hydrogens geom
_atom_sites_solution_primary direct
_atom_sites_solution_secondary difmap
_audit_creation_method SHELXL-97
_cell_angle_alpha 90.00
_cell_angle_beta 93.094(5)
_cell_angle_gamma 90.00
_cell_formula_units_Z 4
_cell_length_a 8.684(2)
_cell_length_b 12.907(3)
_cell_length_c 21.333(5)
_cell_measurement_reflns_used 9994
_cell_measurement_temperature 100(2)
_cell_measurement_theta_max 28.37
_cell_measurement_theta_min 2.83
_cell_volume 2387.6(10)
_computing_cell_refinement 'Bruker SAINT'
_computing_data_collection 'Bruker APEX2'
_computing_data_reduction 'Bruker SAINT'
_computing_molecular_graphics 'Bruker SHELXTL'
_computing_publication_material 'Bruker SHELXTL'
_computing_structure_refinement 'SHELXL-2014 (Sheldrick 2014)'
_computing_structure_solution 'SHELXS-97 (Sheldrick 2008)'
_diffrn_ambient_temperature 100(2)
_diffrn_measured_fraction_theta_full 0.996
_diffrn_measured_fraction_theta_max 0.996
_diffrn_measurement_device_type 'Bruker APEX-II CCD'
_diffrn_measurement_method '\f and \w scans'
_diffrn_radiation_monochromator graphite
_diffrn_radiation_source 'fine-focus sealed tube'
_diffrn_radiation_type MoK\a
_diffrn_radiation_wavelength 0.71073
_diffrn_reflns_av_R_equivalents 0.0480
_diffrn_reflns_av_sigmaI/netI 0.0286
_diffrn_reflns_limit_h_max 11
_diffrn_reflns_limit_h_min -11
_diffrn_reflns_limit_k_max 17
_diffrn_reflns_limit_k_min -17
_diffrn_reflns_limit_l_max 28
_diffrn_reflns_limit_l_min -28
_diffrn_reflns_number 37722
_diffrn_reflns_theta_full 28.41
_diffrn_reflns_theta_max 28.41
_diffrn_reflns_theta_min 2.48
_exptl_absorpt_coefficient_mu 0.708
_exptl_absorpt_correction_T_max 0.8598
_exptl_absorpt_correction_T_min 0.7185
_exptl_absorpt_correction_type empirical
_exptl_absorpt_process_details SADABS
_exptl_crystal_colour yellow
_exptl_crystal_density_diffrn 1.286
_exptl_crystal_density_method 'not measured'
_exptl_crystal_description block
_exptl_crystal_F_000 984
_exptl_crystal_size_max 0.50
_exptl_crystal_size_mid 0.32
_exptl_crystal_size_min 0.22
_refine_diff_density_max 0.643
_refine_diff_density_min -0.638
_refine_diff_density_rms 0.222
_refine_ls_extinction_coef 0.0304(16)
_refine_ls_extinction_expression Fc^*^=kFc[1+0.001xFc^2^\l^3^/sin(2\q)]^-1/4^
_refine_ls_extinction_method SHELXL
_refine_ls_goodness_of_fit_ref 1.163
_refine_ls_hydrogen_treatment constr
_refine_ls_matrix_type full
_refine_ls_number_parameters 253
_refine_ls_number_reflns 5982
_refine_ls_number_restraints 0
_refine_ls_restrained_S_all 1.163
_refine_ls_R_factor_all 0.0450
_refine_ls_R_factor_gt 0.0346
_refine_ls_shift/su_max 0.001
_refine_ls_shift/su_mean 0.000
_refine_ls_structure_factor_coef Fsqd
_refine_ls_weighting_details 'calc w=1/[\s^2^(Fo^2^)+(0.0612P)^2^+0.3432P] where P=(Fo^2^+2Fc^2^)/3'
_refine_ls_weighting_scheme calc
_refine_ls_wR_factor_gt 0.0922
_refine_ls_wR_factor_ref 0.1057
_reflns_number_gt 5230
_reflns_number_total 5982
_reflns_threshold_expression >2sigma(I)
_cod_data_source_file om6b00274_si_002.cif
_cod_data_source_block pnpmnformate
_cod_depositor_comments
;
The following automatic conversions were performed:

'_symmetry_cell_setting' value 'Monoclinic' changed to 'monoclinic'
according to the built-in table from CIF Core dictionary named
'cif_core.dic' version 2.4.1 from 2010-06-29.

'_exptl_absorpt_correction_type' value 'Empirical' changed to
'empirical' according to the built-in table from CIF Core dictionary
named 'cif_core.dic' version 2.4.1 from 2010-06-29.

Automatic conversion script
Id: cif_fix_values 4624 2016-04-14 12:54:50Z antanas 
;
_cod_original_cell_volume 2387.5(10)
_cod_original_sg_symbol_H-M P2(1)/n
_cod_database_code 4086575

loop_
_symmetry_equiv_pos_as_xyz
'x, y, z'
'-x+1/2, y+1/2, -z+1/2'
'-x, -y, -z'
'x-1/2, -y-1/2, z-1/2'

loop_
_atom_site_label
_atom_site_type_symbol
_atom_site_fract_x
_atom_site_fract_y
_atom_site_fract_z
_atom_site_U_iso_or_equiv
_atom_site_adp_type
_atom_site_occupancy
_atom_site_symmetry_multiplicity
_atom_site_calc_flag
_atom_site_refinement_flags
_atom_site_disorder_assembly
_atom_site_disorder_group
Mn1 Mn 0.13933(2) 0.190135(16) 0.114970(10) 0.02271(9) Uani 1 1 d . . .
P1 P 0.05083(5) 0.08609(3) 0.192656(18) 0.02981(11) Uani 1 1 d . . .
P2 P 0.24786(5) 0.25115(3) 0.026009(18) 0.02673(11) Uani 1 1 d . . .
N1 N 0.26385(14) 0.05619(10) 0.09277(6) 0.0264(3) Uani 1 1 d . . .
H1 H 0.2017 0.0223 0.0624 0.032 Uiso 1 1 calc R . .
O1 O -0.01983(12) 0.11706(9) 0.05603(5) 0.0310(2) Uani 1 1 d . . .
O2 O -0.24138(16) 0.11140(12) -0.00086(7) 0.0547(4) Uani 1 1 d . . .
O3 O 0.37944(16) 0.28553(12) 0.19700(6) 0.0479(3) Uani 1 1 d . . .
O4 O -0.03832(18) 0.37649(11) 0.14291(8) 0.0588(4) Uani 1 1 d . . .
C10 C 0.36899(19) 0.14152(13) 0.00363(7) 0.0325(3) Uani 1 1 d . . .
H10A H 0.3125 0.0982 -0.0283 0.039 Uiso 1 1 calc R . .
H10B H 0.4644 0.1674 -0.0144 0.039 Uiso 1 1 calc R . .
C9 C 0.40878(18) 0.07818(12) 0.06197(8) 0.0313(3) Uani 1 1 d . . .
H9A H 0.4593 0.0126 0.0505 0.038 Uiso 1 1 calc R . .
H9B H 0.4806 0.1173 0.0908 0.038 Uiso 1 1 calc R . .
C2 C 0.1373(2) -0.03953(14) 0.17344(9) 0.0420(4) Uani 1 1 d . . .
H2A H 0.1549 -0.0813 0.2121 0.050 Uiso 1 1 calc R . .
H2B H 0.0667 -0.0784 0.1440 0.050 Uiso 1 1 calc R . .
C1 C 0.2895(2) -0.02023(14) 0.14356(9) 0.0400(4) Uani 1 1 d . . .
H1A H 0.3668 0.0064 0.1754 0.048 Uiso 1 1 calc R . .
H1B H 0.3291 -0.0857 0.1264 0.048 Uiso 1 1 calc R . .
C14 C 0.3768(2) 0.36605(13) 0.02751(8) 0.0375(4) Uani 1 1 d . . .
H14 H 0.3866 0.3891 -0.0169 0.045 Uiso 1 1 calc R . .
C6 C 0.1083(3) 0.10841(18) 0.27617(8) 0.0509(5) Uani 1 1 d . . .
H6 H 0.0452 0.0610 0.3015 0.061 Uiso 1 1 calc R . .
C11 C 0.1195(2) 0.26751(17) -0.04518(8) 0.0429(4) Uani 1 1 d . . .
H11 H 0.0563 0.2029 -0.0490 0.052 Uiso 1 1 calc R . .
C3 C -0.1567(2) 0.05255(17) 0.19215(9) 0.0442(4) Uani 1 1 d . . .
H3 H -0.1862 0.0300 0.1483 0.053 Uiso 1 1 calc R . .
C15 C 0.5383(2) 0.34311(18) 0.05533(12) 0.0534(5) Uani 1 1 d . . .
H15A H 0.5321 0.3184 0.0986 0.080 Uiso 1 1 calc R . .
H15B H 0.6006 0.4064 0.0552 0.080 Uiso 1 1 calc R . .
H15C H 0.5863 0.2898 0.0302 0.080 Uiso 1 1 calc R . .
C13 C 0.0053(3) 0.3562(2) -0.03874(11) 0.0702(8) Uani 1 1 d . . .
H13A H -0.0313 0.3567 0.0039 0.105 Uiso 1 1 calc R . .
H13B H -0.0825 0.3468 -0.0690 0.105 Uiso 1 1 calc R . .
H13C H 0.0563 0.4222 -0.0470 0.105 Uiso 1 1 calc R . .
C12 C 0.2027(3) 0.2765(2) -0.10615(9) 0.0664(7) Uani 1 1 d . . .
H12B H 0.2597 0.3420 -0.1064 0.100 Uiso 1 1 calc R . .
H12A H 0.1270 0.2748 -0.1419 0.100 Uiso 1 1 calc R . .
H12C H 0.2748 0.2186 -0.1093 0.100 Uiso 1 1 calc R . .
C7 C 0.0728(3) 0.2192(2) 0.29599(11) 0.0716(8) Uani 1 1 d . . .
H7A H 0.1399 0.2675 0.2748 0.107 Uiso 1 1 calc R . .
H7B H 0.0911 0.2259 0.3415 0.107 Uiso 1 1 calc R . .
H7C H -0.0353 0.2353 0.2844 0.107 Uiso 1 1 calc R . .
C4 C -0.1940(3) -0.0390(2) 0.23434(13) 0.0702(7) Uani 1 1 d . . .
H4A H -0.1276 -0.0978 0.2250 0.105 Uiso 1 1 calc R . .
H4B H -0.3023 -0.0588 0.2266 0.105 Uiso 1 1 calc R . .
H4C H -0.1759 -0.0190 0.2784 0.105 Uiso 1 1 calc R . .
C16 C 0.3068(3) 0.45566(15) 0.06320(13) 0.0583(6) Uani 1 1 d . . .
H16A H 0.2026 0.4701 0.0454 0.088 Uiso 1 1 calc R . .
H16B H 0.3712 0.5175 0.0596 0.088 Uiso 1 1 calc R . .
H16C H 0.3018 0.4369 0.1076 0.088 Uiso 1 1 calc R . .
C8 C 0.2780(3) 0.0822(2) 0.29153(10) 0.0684(7) Uani 1 1 d . . .
H8A H 0.2963 0.0091 0.2820 0.103 Uiso 1 1 calc R . .
H8B H 0.3033 0.0950 0.3362 0.103 Uiso 1 1 calc R . .
H8C H 0.3432 0.1258 0.2662 0.103 Uiso 1 1 calc R . .
C5 C -0.2595(2) 0.1453(2) 0.20502(12) 0.0617(6) Uani 1 1 d . . .
H5A H -0.2455 0.1649 0.2493 0.093 Uiso 1 1 calc R . .
H5B H -0.3676 0.1267 0.1954 0.093 Uiso 1 1 calc R . .
H5C H -0.2314 0.2037 0.1786 0.093 Uiso 1 1 calc R . .
C18 C 0.0282(2) 0.30209(13) 0.13109(8) 0.0340(4) Uani 1 1 d . . .
C19 C 0.28607(19) 0.24503(12) 0.16409(7) 0.0307(3) Uani 1 1 d . . .
C17 C -0.15238(19) 0.14867(15) 0.03878(8) 0.0378(4) Uani 1 1 d . . .
H17 H -0.1871 0.2090 0.0592 0.045 Uiso 1 1 calc R . .

loop_
_atom_site_aniso_label
_atom_site_aniso_U_11
_atom_site_aniso_U_22
_atom_site_aniso_U_33
_atom_site_aniso_U_23
_atom_site_aniso_U_13
_atom_site_aniso_U_12
Mn1 0.02342(13) 0.02385(14) 0.02099(13) -0.00252(7) 0.00227(8) 0.00407(8)
P1 0.0325(2) 0.0333(2) 0.02374(19) -0.00031(15) 0.00299(15) -0.00446(16)
P2 0.0298(2) 0.0269(2) 0.02405(19) 0.00142(14) 0.00612(15) 0.00958(14)
N1 0.0266(6) 0.0254(6) 0.0271(6) 0.0005(5) 0.0007(5) 0.0066(5)
O1 0.0265(5) 0.0347(6) 0.0313(5) -0.0066(4) -0.0017(4) 0.0050(4)
O2 0.0351(7) 0.0651(9) 0.0619(9) -0.0235(7) -0.0155(6) 0.0066(6)
O3 0.0461(7) 0.0576(8) 0.0391(7) -0.0099(6) -0.0051(6) -0.0159(6)
O4 0.0592(9) 0.0418(8) 0.0771(11) -0.0158(7) 0.0202(8) 0.0188(7)
C10 0.0356(8) 0.0308(8) 0.0323(8) -0.0020(6) 0.0115(6) 0.0111(6)
C9 0.0269(7) 0.0299(8) 0.0376(8) -0.0010(6) 0.0048(6) 0.0113(6)
C2 0.0529(11) 0.0316(8) 0.0421(9) 0.0087(7) 0.0076(8) 0.0020(8)
C1 0.0447(10) 0.0350(9) 0.0407(9) 0.0116(7) 0.0044(7) 0.0144(7)
C14 0.0415(9) 0.0296(8) 0.0427(9) 0.0067(7) 0.0140(7) 0.0040(7)
C6 0.0613(12) 0.0695(13) 0.0220(8) 0.0010(8) 0.0023(8) -0.0253(10)
C11 0.0498(10) 0.0538(11) 0.0249(8) 0.0040(7) -0.0001(7) 0.0168(9)
C3 0.0370(9) 0.0565(11) 0.0395(9) -0.0035(8) 0.0064(7) -0.0135(8)
C15 0.0413(10) 0.0488(11) 0.0704(14) 0.0057(10) 0.0055(10) -0.0047(9)
C13 0.0809(17) 0.0811(17) 0.0471(12) 0.0074(12) -0.0110(11) 0.0470(15)
C12 0.0868(18) 0.0851(17) 0.0281(9) 0.0095(10) 0.0106(10) 0.0128(15)
C7 0.0854(18) 0.0883(18) 0.0429(12) -0.0324(12) 0.0202(12) -0.0308(15)
C4 0.0617(15) 0.0765(17) 0.0739(16) 0.0129(13) 0.0175(12) -0.0287(13)
C16 0.0638(14) 0.0296(9) 0.0837(16) -0.0045(10) 0.0234(12) 0.0034(9)
C8 0.0695(15) 0.0961(19) 0.0374(11) 0.0195(12) -0.0183(10) -0.0203(14)
C5 0.0376(10) 0.0842(17) 0.0640(14) -0.0063(13) 0.0094(10) 0.0003(11)
C18 0.0331(8) 0.0333(8) 0.0361(8) -0.0049(6) 0.0072(7) 0.0049(6)
C19 0.0333(8) 0.0323(8) 0.0269(7) -0.0019(6) 0.0052(6) 0.0001(6)
C17 0.0300(8) 0.0454(10) 0.0378(9) -0.0099(7) -0.0007(7) 0.0063(7)

loop_
_atom_type_symbol
_atom_type_description
_atom_type_scat_dispersion_real
_atom_type_scat_dispersion_imag
_atom_type_scat_source
C C 0.0033 0.0016 'International Tables Vol C Tables 4.2.6.8 and 6.1.1.4'
H H 0.0000 0.0000 'International Tables Vol C Tables 4.2.6.8 and 6.1.1.4'
O O 0.0106 0.0060 'International Tables Vol C Tables 4.2.6.8 and 6.1.1.4'
P P 0.1023 0.0942 'International Tables Vol C Tables 4.2.6.8 and 6.1.1.4'
Mn Mn 0.3368 0.7283 'International Tables Vol C Tables 4.2.6.8 and 6.1.1.4'
N N 0.0061 0.0033 'International Tables Vol C Tables 4.2.6.8 and 6.1.1.4'

loop_
_geom_angle_atom_site_label_1
_geom_angle_atom_site_label_2
_geom_angle_atom_site_label_3
_geom_angle
_geom_angle_site_symmetry_1
_geom_angle_site_symmetry_3
C19 Mn1 C18 86.60(8) . .
C19 Mn1 O1 175.48(6) . .
C18 Mn1 O1 97.90(7) . .
C19 Mn1 N1 95.77(6) . .
C18 Mn1 N1 177.56(7) . .
O1 Mn1 N1 79.72(5) . .
C19 Mn1 P1 93.76(5) . .
C18 Mn1 P1 97.41(6) . .
O1 Mn1 P1 86.14(4) . .
N1 Mn1 P1 83.01(4) . .
C19 Mn1 P2 92.17(5) . .
C18 Mn1 P2 97.57(6) . .
O1 Mn1 P2 86.80(4) . .
N1 Mn1 P2 81.81(4) . .
P1 Mn1 P2 164.175(18) . .
C2 P1 C6 105.05(10) . .
C2 P1 C3 101.61(9) . .
C6 P1 C3 104.73(9) . .
C2 P1 Mn1 101.40(6) . .
C6 P1 Mn1 121.42(7) . .
C3 P1 Mn1 119.71(7) . .
C10 P2 C11 101.68(8) . .
C10 P2 C14 105.42(8) . .
C11 P2 C14 105.02(9) . .
C10 P2 Mn1 102.46(5) . .
C11 P2 Mn1 117.47(7) . .
C14 P2 Mn1 122.13(6) . .
C1 N1 C9 110.89(12) . .
C1 N1 Mn1 116.32(10) . .
C9 N1 Mn1 113.70(9) . .
C17 O1 Mn1 127.38(11) . .
C9 C10 P2 108.07(10) . .
N1 C9 C10 107.89(12) . .
C1 C2 P1 108.88(12) . .
N1 C1 C2 108.53(14) . .
C15 C14 C16 109.61(18) . .
C15 C14 P2 113.16(13) . .
C16 C14 P2 110.94(13) . .
C7 C6 C8 110.7(2) . .
C7 C6 P1 111.40(16) . .
C8 C6 P1 112.28(15) . .
C12 C11 C13 111.06(19) . .
C12 C11 P2 114.69(15) . .
C13 C11 P2 112.22(14) . .
C5 C3 C4 110.80(19) . .
C5 C3 P1 113.19(14) . .
C4 C3 P1 114.43(16) . .
O4 C18 Mn1 177.04(17) . .
O3 C19 Mn1 176.88(15) . .
O2 C17 O1 127.86(17) . .

loop_
_geom_bond_atom_site_label_1
_geom_bond_atom_site_label_2
_geom_bond_distance
_geom_bond_site_symmetry_2
Mn1 C19 1.7548(16) .
Mn1 C18 1.7815(16) .
Mn1 O1 2.0478(11) .
Mn1 N1 2.1065(13) .
Mn1 P1 2.2973(6) .
Mn1 P2 2.3028(6) .
P1 C2 1.8425(19) .
P1 C6 1.8467(18) .
P1 C3 1.8529(19) .
P2 C10 1.8414(15) .
P2 C11 1.8466(18) .
P2 C14 1.8573(18) .
N1 C1 1.473(2) .
N1 C9 1.478(2) .
O1 C17 1.257(2) .
O2 C17 1.214(2) .
O3 C19 1.167(2) .
O4 C18 1.155(2) .
C10 C9 1.513(2) .
C2 C1 1.519(3) .
C14 C15 1.523(3) .
C14 C16 1.529(3) .
C6 C7 1.527(4) .
C6 C8 1.530(3) .
C11 C12 1.526(3) .
C11 C13 1.526(3) .
C3 C5 1.527(3) .
C3 C4 1.530(3) .

loop_
_geom_torsion_atom_site_label_1
_geom_torsion_atom_site_label_2
_geom_torsion_atom_site_label_3
_geom_torsion_atom_site_label_4
_geom_torsion
_geom_torsion_site_symmetry_1
_geom_torsion_site_symmetry_2
_geom_torsion_site_symmetry_3
_geom_torsion_site_symmetry_4
C19 Mn1 P1 C2 -100.82(9) . . . .
C18 Mn1 P1 C2 172.13(9) . . . .
O1 Mn1 P1 C2 74.65(8) . . . .
N1 Mn1 P1 C2 -5.45(7) . . . .
P2 Mn1 P1 C2 10.96(10) . . . .
C19 Mn1 P1 C6 14.88(11) . . . .
C18 Mn1 P1 C6 -72.18(11) . . . .
O1 Mn1 P1 C6 -169.66(10) . . . .
N1 Mn1 P1 C6 110.24(10) . . . .
P2 Mn1 P1 C6 126.65(11) . . . .
C19 Mn1 P1 C3 148.62(9) . . . .
C18 Mn1 P1 C3 61.56(10) . . . .
O1 Mn1 P1 C3 -35.91(8) . . . .
N1 Mn1 P1 C3 -116.02(9) . . . .
P2 Mn1 P1 C3 -99.61(10) . . . .
C19 Mn1 P2 C10 92.96(8) . . . .
C18 Mn1 P2 C10 179.82(8) . . . .
O1 Mn1 P2 C10 -82.63(7) . . . .
N1 Mn1 P2 C10 -2.57(7) . . . .
P1 Mn1 P2 C10 -19.02(9) . . . .
C19 Mn1 P2 C11 -156.64(9) . . . .
C18 Mn1 P2 C11 -69.78(9) . . . .
O1 Mn1 P2 C11 27.77(8) . . . .
N1 Mn1 P2 C11 107.84(8) . . . .
P1 Mn1 P2 C11 91.38(10) . . . .
C19 Mn1 P2 C14 -24.45(8) . . . .
C18 Mn1 P2 C14 62.41(9) . . . .
O1 Mn1 P2 C14 159.96(7) . . . .
N1 Mn1 P2 C14 -119.97(8) . . . .
P1 Mn1 P2 C14 -136.43(8) . . . .
C19 Mn1 N1 C1 71.04(13) . . . .
C18 Mn1 N1 C1 -122.1(16) . . . .
O1 Mn1 N1 C1 -109.38(12) . . . .
P1 Mn1 N1 C1 -22.06(11) . . . .
P2 Mn1 N1 C1 162.41(12) . . . .
C19 Mn1 N1 C9 -59.62(11) . . . .
C18 Mn1 N1 C9 107.2(16) . . . .
O1 Mn1 N1 C9 119.95(11) . . . .
P1 Mn1 N1 C9 -152.72(10) . . . .
P2 Mn1 N1 C9 31.74(10) . . . .
C19 Mn1 O1 C17 -173.4(8) . . . .
C18 Mn1 O1 C17 0.65(16) . . . .
N1 Mn1 O1 C17 -178.80(15) . . . .
P1 Mn1 O1 C17 97.62(14) . . . .
P2 Mn1 O1 C17 -96.55(14) . . . .
C11 P2 C10 C9 -146.49(13) . . . .
C14 P2 C10 C9 104.15(13) . . . .
Mn1 P2 C10 C9 -24.61(12) . . . .
C1 N1 C9 C10 170.05(13) . . . .
Mn1 N1 C9 C10 -56.64(14) . . . .
P2 C10 C9 N1 50.55(15) . . . .
C6 P1 C2 C1 -96.24(14) . . . .
C3 P1 C2 C1 154.86(13) . . . .
Mn1 P1 C2 C1 30.98(14) . . . .
C9 N1 C1 C2 179.90(14) . . . .
Mn1 N1 C1 C2 47.92(18) . . . .
P1 C2 C1 N1 -50.07(18) . . . .
C10 P2 C14 C15 -39.88(16) . . . .
C11 P2 C14 C15 -146.82(14) . . . .
Mn1 P2 C14 C15 76.07(15) . . . .
C10 P2 C14 C16 -163.56(15) . . . .
C11 P2 C14 C16 89.50(16) . . . .
Mn1 P2 C14 C16 -47.61(17) . . . .
C2 P1 C6 C7 168.68(16) . . . .
C3 P1 C6 C7 -84.70(17) . . . .
Mn1 P1 C6 C7 54.85(18) . . . .
C2 P1 C6 C8 43.81(18) . . . .
C3 P1 C6 C8 150.43(16) . . . .
Mn1 P1 C6 C8 -70.02(18) . . . .
C10 P2 C11 C12 -51.8(2) . . . .
C14 P2 C11 C12 57.85(19) . . . .
Mn1 P2 C11 C12 -162.66(16) . . . .
C10 P2 C11 C13 -179.76(17) . . . .
C14 P2 C11 C13 -70.09(19) . . . .
Mn1 P2 C11 C13 69.40(19) . . . .
C2 P1 C3 C5 -178.23(15) . . . .
C6 P1 C3 C5 72.62(17) . . . .
Mn1 P1 C3 C5 -67.78(16) . . . .
C2 P1 C3 C4 53.54(18) . . . .
C6 P1 C3 C4 -55.61(19) . . . .
Mn1 P1 C3 C4 163.99(15) . . . .
C19 Mn1 C18 O4 7(3) . . . .
O1 Mn1 C18 O4 -173(3) . . . .
N1 Mn1 C18 O4 -160(3) . . . .
P1 Mn1 C18 O4 100(3) . . . .
P2 Mn1 C18 O4 -85(3) . . . .
C18 Mn1 C19 O3 -4(3) . . . .
O1 Mn1 C19 O3 170(2) . . . .
N1 Mn1 C19 O3 175(100) . . . .
P1 Mn1 C19 O3 -102(3) . . . .
P2 Mn1 C19 O3 93(3) . . . .
Mn1 O1 C17 O2 171.84(17) . . . .
